data_7063999
loop_
_publ_author_name
'Baiheti, Tuohetijiang'
'Ababaike, Mairihaba'
'Wumaier, Salamaiti'
'Wang, Shutong'

_publ_section_title
;
 M2Al2Ti(PO4)4 (M = Rb, Cs): synthesis and optical property investigation
 of two titanium phosphates with a dissimilar structural configuration
;
_journal_issue 40
_journal_name_full 'New Journal of Chemistry'
_journal_page_first 17694
_journal_page_last 17700
_journal_paper_doi 10.1039/D5NJ03072B
_journal_volume 49
_journal_year 2025
_chemical_formula_moiety 'Al2 Cs2 O16 P4 Ti'
_chemical_formula_sum 'Al2 Cs2 O16 P4 Ti'
_chemical_formula_weight 747.56
_space_group_crystal_system triclinic
_space_group_IT_number 2
_space_group_name_Hall '-P 1'
_space_group_name_H-M_alt 'P -1'
_atom_sites_solution_primary dual
_audit_creation_date 2023-04-26
_audit_creation_method
;
Olex2 1.3
(compiled 2020.11.12 svn.r5f609507 for OlexSys, GUI svn.r6408)
;
_audit_update_record
;
2024-01-11 deposited with the CCDC.	2025-09-10 downloaded from the CCDC.
;
_cell_angle_alpha 75.671(3)
_cell_angle_beta 88.906(3)
_cell_angle_gamma 87.669(3)
_cell_formula_units_Z 2
_cell_length_a 8.2316(5)
_cell_length_b 10.0169(6)
_cell_length_c 10.2069(7)
_cell_measurement_reflns_used 4307
_cell_measurement_temperature 300.0
_cell_measurement_theta_max 27.29
_cell_measurement_theta_min 2.55
_cell_volume 814.72(9)
_computing_cell_refinement 'SAINT V8.40B (?, 2016)'
_computing_data_reduction 'SAINT V8.40B (?, 2016)'
_computing_molecular_graphics 'Olex2 1.3 (Dolomanov et al., 2009)'
_computing_publication_material 'Olex2 1.3 (Dolomanov et al., 2009)'
_computing_structure_refinement 'SHELXL 2018/3 (Sheldrick, 2015)'
_computing_structure_solution 'SHELXT 2018/2 (Sheldrick, 2018)'
_diffrn_ambient_temperature 300.0
_diffrn_measured_fraction_theta_full 0.999
_diffrn_measured_fraction_theta_max 0.994
_diffrn_measurement_device_type 'Bruker APEX-II CCD'
_diffrn_measurement_method '\f and \w scans'
_diffrn_radiation_type MoK\a
_diffrn_radiation_wavelength 0.71073
_diffrn_reflns_av_R_equivalents 0.0723
_diffrn_reflns_av_unetI/netI 0.0470
_diffrn_reflns_Laue_measured_fraction_full 0.999
_diffrn_reflns_Laue_measured_fraction_max 0.994
_diffrn_reflns_limit_h_max 10
_diffrn_reflns_limit_h_min -10
_diffrn_reflns_limit_k_max 13
_diffrn_reflns_limit_k_min -12
_diffrn_reflns_limit_l_max 13
_diffrn_reflns_limit_l_min -13
_diffrn_reflns_number 19756
_diffrn_reflns_point_group_measured_fraction_full 0.999
_diffrn_reflns_point_group_measured_fraction_max 0.994
_diffrn_reflns_theta_full 25.242
_diffrn_reflns_theta_max 27.556
_diffrn_reflns_theta_min 2.059
_diffrn_source_current 1.4
_diffrn_source_power 0.07
_diffrn_source_voltage 50.0
_diffrn_standards_number 0
_exptl_absorpt_coefficient_mu 5.508
_exptl_absorpt_correction_T_max 0.7456
_exptl_absorpt_correction_T_min 0.6303
_exptl_absorpt_correction_type none
_exptl_absorpt_process_details
;
SADABS-2016/2 (Bruker,2016/2) was used for absorption correction.
wR2(int) was 0.0907 before and 0.0668 after correction.
The Ratio of minimum to maximum transmission is 0.8454.
The \l/2 correction factor is Not present.
;
_exptl_crystal_colour colourless
_exptl_crystal_colour_primary colourless
_exptl_crystal_density_diffrn 3.047
_exptl_crystal_description block
_exptl_crystal_F_000 692
_refine_diff_density_max 1.713
_refine_diff_density_min -0.943
_refine_diff_density_rms 0.187
_refine_ls_extinction_coef 0.0015(4)
_refine_ls_extinction_expression Fc^*^=kFc[1+0.001xFc^2^\l^3^/sin(2\q)]^-1/4^
_refine_ls_extinction_method 'SHELXL-2018/3 (Sheldrick 2018)'
_refine_ls_goodness_of_fit_ref 1.055
_refine_ls_hydrogen_treatment undef
_refine_ls_matrix_type full
_refine_ls_number_parameters 227
_refine_ls_number_reflns 3747
_refine_ls_number_restraints 0
_refine_ls_restrained_S_all 1.055
_refine_ls_R_factor_all 0.0464
_refine_ls_R_factor_gt 0.0379
_refine_ls_shift/su_max 0.001
_refine_ls_shift/su_mean 0.000
_refine_ls_structure_factor_coef Fsqd
_refine_ls_weighting_details 'w=1/[\s^2^(Fo^2^)+(0.0400P)^2^+0.8915P] where P=(Fo^2^+2Fc^2^)/3'
_refine_ls_weighting_scheme calc
_refine_ls_wR_factor_gt 0.0892
_refine_ls_wR_factor_ref 0.0979
_reflns_Friedel_coverage 0.000
_reflns_number_gt 3030
_reflns_number_total 3747
_reflns_threshold_expression 'I > 2\s(I)'
_cod_data_source_file d5nj03072b2.cif
_cod_data_source_block 666
_cod_depositor_comments 'Adding full bibliography for 7063999--7064000.cif.'
_cod_database_code 7063999
_shelx_shelxl_version_number 2018/3
_shelx_space_group_comment
;
The symmetry employed for this shelxl refinement is uniquely defined
by the following loop, which should always be used as a source of
symmetry information in preference to the above space-group names.
They are only intended as comments.
;
_olex2_refinement_description
;
;
_olex2_submission_special_instructions 'No special instructions were received'

loop_
_space_group_symop_operation_xyz
'x, y, z'
'-x, -y, -z'

loop_
_atom_site_label
_atom_site_type_symbol
_atom_site_fract_x
_atom_site_fract_y
_atom_site_fract_z
_atom_site_U_iso_or_equiv
_atom_site_adp_type
_atom_site_occupancy
_atom_site_site_symmetry_order
_atom_site_calc_flag
_atom_site_refinement_flags_posn
_atom_site_refinement_flags_adp
_atom_site_refinement_flags_occupancy
_atom_site_disorder_assembly
_atom_site_disorder_group
Cs01 Cs 0.06200(4) 0.24105(4) 0.99275(4) 0.03033(13) Uani 1 1 d . . . . .
Cs02 Cs 0.44602(4) 1.01241(4) 0.76178(4) 0.02982(13) Uani 1 1 d . . . . .
Ti00 Ti 0.75000(9) 0.37266(8) 0.62728(8) 0.00932(17) Uani 1 1 d . . . . .
P004 P 0.04739(13) 0.56644(12) 0.67066(12) 0.0105(2) Uani 1 1 d . . . . .
P005 P 0.53332(13) 0.68193(11) 0.57498(12) 0.0098(2) Uani 1 1 d . . . . .
P006 P 0.55363(13) 0.30438(12) 0.92597(12) 0.0111(2) Uani 1 1 d . . . . .
P007 P 0.04058(13) 0.93276(12) 0.30663(12) 0.0117(2) Uani 1 1 d . . . . .
Al08 Al 0.33972(16) 0.58671(14) 0.83900(14) 0.0119(3) Uani 1 1 d . . . . .
Al09 Al -0.15935(15) 0.84958(14) 0.56979(15) 0.0118(3) Uani 1 1 d . . . . .
O00A O -0.0701(4) 0.4493(3) 0.7012(3) 0.0161(7) Uani 1 1 d . . . . .
O00B O 0.4260(4) 0.6923(4) 0.6978(4) 0.0205(7) Uani 1 1 d . . . . .
O00C O 0.4306(4) 0.6997(3) 0.4500(4) 0.0174(7) Uani 1 1 d . . . . .
O00D O 0.1631(4) 0.5554(4) 0.5565(4) 0.0206(7) Uani 1 1 d . . . . .
O00E O 0.6619(4) 0.3047(4) 0.8017(4) 0.0215(8) Uani 1 1 d . . . . .
O00F O 0.1627(4) 1.0421(3) 0.3204(4) 0.0179(7) Uani 1 1 d . . . . .
O00G O 0.1419(4) 0.5545(4) 0.8016(3) 0.0170(7) Uani 1 1 d . . . . .
O00H O -0.0979(4) 0.9375(4) 0.4100(4) 0.0194(7) Uani 1 1 d . . . . .
O00I O 0.6420(4) 0.8064(3) 0.5502(4) 0.0171(7) Uani 1 1 d . . . . .
O00J O 0.6317(4) 0.5487(4) 0.6068(4) 0.0239(8) Uani 1 1 d . . . . .
O00K O 0.6720(4) 0.3219(4) 1.0368(4) 0.0185(7) Uani 1 1 d . . . . .
O00L O 0.1291(4) 0.7926(4) 0.3557(4) 0.0228(8) Uani 1 1 d . . . . .
O00M O -0.0440(4) 0.7054(4) 0.6396(4) 0.0244(8) Uani 1 1 d . . . . .
O00N O 0.4607(4) 0.1783(4) 0.9699(4) 0.0262(8) Uani 1 1 d . . . . .
O00O O 0.4403(5) 0.4321(4) 0.8932(4) 0.0280(9) Uani 1 1 d . . . . .
O00P O -0.0243(5) 0.9603(4) 0.1681(4) 0.0257(8) Uani 1 1 d . . . . .

loop_
_atom_site_aniso_label
_atom_site_aniso_U_11
_atom_site_aniso_U_22
_atom_site_aniso_U_33
_atom_site_aniso_U_23
_atom_site_aniso_U_13
_atom_site_aniso_U_12
Cs01 0.0373(2) 0.0238(2) 0.0292(2) -0.00454(15) 0.00247(15) -0.00584(14)
Cs02 0.0385(2) 0.0258(2) 0.0242(2) -0.00400(15) -0.00615(15) -0.00055(15)
Ti00 0.0094(4) 0.0088(4) 0.0102(4) -0.0029(3) -0.0004(3) -0.0013(3)
P004 0.0102(5) 0.0107(5) 0.0107(6) -0.0026(4) -0.0014(4) -0.0024(4)
P005 0.0095(5) 0.0088(5) 0.0111(6) -0.0022(4) -0.0009(4) -0.0012(4)
P006 0.0134(5) 0.0107(5) 0.0095(6) -0.0027(4) -0.0017(4) -0.0011(4)
P007 0.0131(5) 0.0098(5) 0.0124(6) -0.0030(4) -0.0008(4) -0.0020(4)
Al08 0.0102(6) 0.0141(7) 0.0121(7) -0.0044(5) -0.0018(5) -0.0006(5)
Al09 0.0097(6) 0.0091(6) 0.0170(7) -0.0039(5) -0.0001(5) -0.0017(5)
O00A 0.0162(15) 0.0161(16) 0.0164(18) -0.0032(14) -0.0005(13) -0.0083(13)
O00B 0.0224(17) 0.0221(18) 0.0179(19) -0.0068(15) 0.0053(14) -0.0039(14)
O00C 0.0146(15) 0.0192(17) 0.0180(18) -0.0024(14) -0.0051(13) -0.0075(13)
O00D 0.0170(16) 0.029(2) 0.0159(19) -0.0055(15) 0.0028(14) -0.0075(14)
O00E 0.0190(17) 0.034(2) 0.0135(18) -0.0085(16) 0.0012(14) -0.0067(15)
O00F 0.0177(16) 0.0162(17) 0.0230(19) -0.0099(15) 0.0038(14) -0.0077(13)
O00G 0.0143(15) 0.0246(18) 0.0131(17) -0.0055(14) -0.0047(13) -0.0038(13)
O00H 0.0144(15) 0.0234(18) 0.0206(19) -0.0060(15) 0.0021(14) -0.0016(13)
O00I 0.0126(15) 0.0154(16) 0.0237(19) -0.0049(14) -0.0017(13) -0.0040(12)
O00J 0.0212(17) 0.0150(17) 0.036(2) -0.0083(16) -0.0060(16) 0.0072(14)
O00K 0.0198(16) 0.0232(18) 0.0159(18) -0.0118(15) -0.0046(14) 0.0046(14)
O00L 0.0223(17) 0.0140(17) 0.033(2) -0.0080(16) -0.0031(16) 0.0045(14)
O00M 0.0229(18) 0.0150(17) 0.033(2) -0.0013(16) -0.0034(16) 0.0012(14)
O00N 0.031(2) 0.0224(19) 0.024(2) -0.0015(16) 0.0026(16) -0.0132(15)
O00O 0.030(2) 0.027(2) 0.029(2) -0.0123(18) -0.0140(17) 0.0141(16)
O00P 0.038(2) 0.025(2) 0.0129(18) -0.0023(15) -0.0063(16) -0.0066(16)

loop_
_atom_type_symbol
_atom_type_description
_atom_type_scat_dispersion_real
_atom_type_scat_dispersion_imag
_atom_type_scat_source
Al Al 0.0645 0.0514 'International Tables Vol C Tables 4.2.6.8 and 6.1.1.4'
Cs Cs -0.3680 2.1192 'International Tables Vol C Tables 4.2.6.8 and 6.1.1.4'
O O 0.0106 0.0060 'International Tables Vol C Tables 4.2.6.8 and 6.1.1.4'
P P 0.1023 0.0942 'International Tables Vol C Tables 4.2.6.8 and 6.1.1.4'
Ti Ti 0.2776 0.4457 'International Tables Vol C Tables 4.2.6.8 and 6.1.1.4'

loop_
_geom_angle_atom_site_label_1
_geom_angle_atom_site_label_2
_geom_angle_atom_site_label_3
_geom_angle
_geom_angle_site_symmetry_1
_geom_angle_site_symmetry_3
_geom_angle_publ_flag
P007 Cs01 P007 102.09(2) 1_546 2_566 ?
O00A Cs01 P007 62.41(6) . 2_566 ?
O00A Cs01 P007 155.32(6) . 1_546 ?
O00A Cs01 O00E 44.23(8) . 1_455 ?
O00A Cs01 O00F 172.75(8) . 1_546 ?
O00A Cs01 O00G 93.56(8) . 2_567 ?
O00A Cs01 O00O 82.08(8) . . ?
O00E Cs01 P007 111.61(6) 1_455 1_546 ?
O00E Cs01 P007 56.37(6) 1_455 2_566 ?
O00F Cs01 P007 23.62(5) 1_546 1_546 ?
O00F Cs01 P007 121.97(6) 1_546 2_566 ?
O00F Cs01 O00E 131.81(8) 1_546 1_455 ?
O00F Cs01 O00G 79.49(8) 1_546 2_567 ?
O00F Cs01 O00O 101.19(8) 1_546 . ?
O00G Cs01 P007 97.56(6) . 2_566 ?
O00G Cs01 P007 159.83(6) . 1_546 ?
O00G Cs01 P007 138.92(5) 2_567 2_566 ?
O00G Cs01 P007 86.72(6) 2_567 1_546 ?
O00G Cs01 O00A 42.75(8) . . ?
O00G Cs01 O00E 82.94(7) 2_567 1_455 ?
O00G Cs01 O00E 83.18(8) . 1_455 ?
O00G Cs01 O00F 136.71(8) . 1_546 ?
O00G Cs01 O00G 81.44(8) . 2_567 ?
O00G Cs01 O00O 45.89(8) . . ?
O00G Cs01 O00O 101.46(8) 2_567 . ?
O00K Cs01 P007 89.98(7) 1_455 1_546 ?
O00K Cs01 P007 92.15(6) 1_455 2_566 ?
O00K Cs01 O00A 72.58(8) 1_455 . ?
O00K Cs01 O00E 39.45(8) 1_455 1_455 ?
O00K Cs01 O00F 100.93(8) 1_455 1_546 ?
O00K Cs01 O00G 47.34(8) 1_455 2_567 ?
O00K Cs01 O00G 93.87(8) 1_455 . ?
O00K Cs01 O00N 174.39(9) 1_455 . ?
O00K Cs01 O00O 136.41(8) 1_455 . ?
O00N Cs01 P007 89.61(7) . 1_546 ?
O00N Cs01 P007 93.40(7) . 2_566 ?
O00N Cs01 O00A 109.44(9) . . ?
O00N Cs01 O00E 145.24(9) . 1_455 ?
O00N Cs01 O00F 76.73(9) . 1_546 ?
O00N Cs01 O00G 127.05(8) . 2_567 ?
O00N Cs01 O00G 84.64(8) . . ?
O00N Cs01 O00O 40.54(8) . . ?
O00O Cs01 P007 106.94(6) . 2_566 ?
O00O Cs01 P007 122.09(6) . 1_546 ?
O00O Cs01 O00E 126.25(8) . 1_455 ?
O00P Cs01 P007 17.25(8) 2_566 2_566 ?
O00P Cs01 P007 20.57(7) 1_546 1_546 ?
O00P Cs01 P007 82.70(7) 1_546 2_566 ?
O00P Cs01 P007 86.36(8) 2_566 1_546 ?
O00P Cs01 O00A 136.16(9) 1_546 . ?
O00P Cs01 O00A 79.62(9) 2_566 . ?
O00P Cs01 O00E 68.83(9) 2_566 1_455 ?
O00P Cs01 O00E 95.11(9) 1_546 1_455 ?
O00P Cs01 O00F 44.00(9) 1_546 1_546 ?
O00P Cs01 O00F 104.99(9) 2_566 1_546 ?
O00P Cs01 O00G 177.72(9) 1_546 . ?
O00P Cs01 O00G 112.45(9) 2_566 . ?
O00P Cs01 O00G 145.91(9) 2_566 2_567 ?
O00P Cs01 O00G 96.87(9) 1_546 2_567 ?
O00P Cs01 O00K 99.32(9) 2_566 1_455 ?
O00P Cs01 O00K 83.85(10) 1_546 1_455 ?
O00P Cs01 O00N 97.61(10) 1_546 . ?
O00P Cs01 O00N 86.23(10) 2_566 . ?
O00P Cs01 O00O 110.46(10) 2_566 . ?
O00P Cs01 O00O 136.21(9) 1_546 . ?
O00P Cs01 O00P 68.17(12) 2_566 1_546 ?
O00B Cs02 P006 161.68(7) . 1_565 ?
O00B Cs02 O00E 153.00(8) . 1_565 ?
O00B Cs02 O00I 40.10(7) . . ?
O00B Cs02 O00K 46.30(8) . 2_667 ?
O00B Cs02 O00P 94.20(8) . 2_576 ?
O00C Cs02 P006 64.30(6) 2_676 1_565 ?
O00C Cs02 O00B 127.13(8) 2_676 . ?
O00C Cs02 O00E 45.77(8) 2_676 1_565 ?
O00C Cs02 O00F 72.32(8) 2_676 2_676 ?
O00C Cs02 O00H 87.03(8) 2_676 2_576 ?
O00C Cs02 O00I 90.41(8) 2_676 . ?
O00C Cs02 O00K 173.35(8) 2_676 2_667 ?
O00C Cs02 O00P 110.63(9) 2_676 2_576 ?
O00E Cs02 P006 23.47(6) 1_565 1_565 ?
O00E Cs02 O00I 116.43(7) 1_565 . ?
O00E Cs02 O00K 138.92(8) 1_565 2_667 ?
O00F Cs02 P006 92.35(6) 2_676 1_565 ?
O00F Cs02 O00B 79.71(8) 2_676 . ?
O00F Cs02 O00E 73.41(8) 2_676 1_565 ?
O00F Cs02 O00I 46.99(8) 2_676 . ?
O00F Cs02 O00K 103.64(8) 2_676 2_667 ?
O00F Cs02 O00P 173.67(8) 2_676 2_576 ?
O00H Cs02 P006 115.34(6) 2_576 1_565 ?
O00H Cs02 O00B 81.35(9) 2_576 . ?
O00H Cs02 O00E 119.62(9) 2_576 1_565 ?
O00H Cs02 O00F 134.04(8) 2_576 2_676 ?
O00H Cs02 O00I 94.27(8) 2_576 . ?
O00H Cs02 O00K 92.38(8) 2_576 2_667 ?
O00H Cs02 O00P 42.23(8) 2_576 2_576 ?
O00I Cs02 P006 100.42(6) 2_676 1_565 ?
O00I Cs02 P006 138.37(5) . 1_565 ?
O00I Cs02 O00B 96.44(8) 2_676 . ?
O00I Cs02 O00C 43.08(8) 2_676 2_676 ?
O00I Cs02 O00E 87.44(8) 2_676 1_565 ?
O00I Cs02 O00F 92.71(8) 2_676 2_676 ?
O00I Cs02 O00H 48.60(8) 2_676 2_576 ?
O00I Cs02 O00I 77.01(9) 2_676 . ?
O00I Cs02 O00K 133.41(8) 2_676 2_667 ?
O00I Cs02 O00P 86.23(8) 2_676 2_576 ?
O00K Cs02 P006 121.69(6) 2_667 1_565 ?
O00K Cs02 O00I 83.03(7) 2_667 . ?
O00N Cs02 P006 85.24(7) 2_667 1_565 ?
O00N Cs02 P006 20.41(7) 1_565 1_565 ?
O00N Cs02 O00B 147.48(10) 1_565 . ?
O00N Cs02 O00B 77.53(9) 2_667 . ?
O00N Cs02 O00C 139.48(9) 2_667 2_676 ?
O00N Cs02 O00C 83.87(9) 1_565 2_676 ?
O00N Cs02 O00E 43.45(9) 1_565 1_565 ?
O00N Cs02 O00E 96.72(9) 2_667 1_565 ?
O00N Cs02 O00F 83.60(10) 2_667 2_676 ?
O00N Cs02 O00F 104.79(9) 1_565 2_676 ?
O00N Cs02 O00H 113.45(10) 1_565 2_576 ?
O00N Cs02 O00H 131.82(9) 2_667 2_576 ?
O00N Cs02 O00I 115.21(10) 1_565 2_676 ?
O00N Cs02 O00I 151.25(9) 1_565 . ?
O00N Cs02 O00I 173.39(9) 2_667 2_676 ?
O00N Cs02 O00I 96.50(9) 2_667 . ?
O00N Cs02 O00K 102.41(9) 1_565 2_667 ?
O00N Cs02 O00K 43.14(9) 2_667 2_667 ?
O00N Cs02 O00N 71.15(12) 1_565 2_667 ?
O00N Cs02 O00P 81.27(9) 1_565 2_576 ?
O00N Cs02 O00P 96.83(9) 2_667 2_576 ?
O00P Cs02 P006 93.98(6) 2_576 1_565 ?
O00P Cs02 O00E 112.74(8) 2_576 1_565 ?
O00P Cs02 O00I 126.78(8) 2_576 . ?
O00P Cs02 O00K 72.87(8) 2_576 2_667 ?
Cs02 Ti00 Cs01 91.991(17) 1_545 1_655 ?
O00A Ti00 Cs01 44.21(10) 1_655 1_655 ?
O00A Ti00 Cs02 136.03(11) 1_655 1_545 ?
O00A Ti00 O00C 178.60(15) 1_655 2_666 ?
O00A Ti00 O00D 90.03(14) 1_655 2_666 ?
O00A Ti00 O00J 88.48(15) 1_655 . ?
O00C Ti00 Cs01 137.18(11) 2_666 1_655 ?
O00C Ti00 Cs02 45.33(10) 2_666 1_545 ?
O00C Ti00 O00D 89.00(15) 2_666 2_666 ?
O00C Ti00 O00J 90.46(15) 2_666 . ?
O00D Ti00 Cs01 123.43(10) 2_666 1_655 ?
O00D Ti00 Cs02 126.26(11) 2_666 1_545 ?
O00E Ti00 Cs01 57.86(11) . 1_655 ?
O00E Ti00 Cs02 53.17(11) . 1_545 ?
O00E Ti00 O00A 91.01(15) . 1_655 ?
O00E Ti00 O00C 89.94(15) . 2_666 ?
O00E Ti00 O00D 178.69(15) . 2_666 ?
O00E Ti00 O00J 91.71(17) . . ?
O00J Ti00 Cs01 115.59(12) . 1_655 ?
O00J Ti00 Cs02 114.02(11) . 1_545 ?
O00J Ti00 O00D 87.54(16) . 2_666 ?
O00L Ti00 Cs01 64.00(12) 2_666 1_655 ?
O00L Ti00 Cs02 68.24(11) 2_666 1_545 ?
O00L Ti00 O00A 89.86(15) 2_666 1_655 ?
O00L Ti00 O00C 91.17(15) 2_666 2_666 ?
O00L Ti00 O00D 90.93(16) 2_666 2_666 ?
O00L Ti00 O00E 89.86(17) 2_666 . ?
O00L Ti00 O00J 177.74(15) 2_666 . ?
O00A P004 Cs01 53.97(13) . . ?
O00A P004 O00G 106.04(19) . . ?
O00D P004 Cs01 115.08(15) . . ?
O00D P004 O00A 111.4(2) . . ?
O00D P004 O00G 110.31(19) . . ?
O00D P004 O00M 111.0(2) . . ?
O00G P004 Cs01 53.70(13) . . ?
O00M P004 Cs01 133.78(16) . . ?
O00M P004 O00A 110.9(2) . . ?
O00M P004 O00G 107.0(2) . . ?
Cs02 P005 Cs02 82.98(2) 2_676 . ?
O00B P005 Cs02 49.20(13) . . ?
O00B P005 Cs02 122.61(14) . 2_676 ?
O00C P005 Cs02 111.28(14) . . ?
O00C P005 Cs02 53.36(13) . 2_676 ?
O00C P005 O00B 110.6(2) . . ?
O00C P005 O00I 106.82(19) . . ?
O00I P005 Cs02 53.49(14) . 2_676 ?
O00I P005 Cs02 57.36(13) . . ?
O00I P005 O00B 105.05(19) . . ?
O00J P005 Cs02 135.92(16) . . ?
O00J P005 Cs02 127.36(16) . 2_676 ?
O00J P005 O00B 109.9(2) . . ?
O00J P005 O00C 112.7(2) . . ?
O00J P005 O00I 111.54(19) . . ?
Cs01 P006 Cs01 157.78(3) . 1_655 ?
Cs02 P006 Cs01 80.01(2) 2_667 1_655 ?
Cs02 P006 Cs01 77.80(2) 2_667 . ?
Cs02 P006 Cs01 103.58(3) 1_545 1_655 ?
Cs02 P006 Cs01 72.89(2) 1_545 . ?
Cs02 P006 Cs02 78.46(2) 1_545 2_667 ?
O00E P006 Cs01 63.11(14) . 1_655 ?
O00E P006 Cs01 131.22(14) . . ?
O00E P006 Cs02 68.90(14) . 1_545 ?
O00E P006 Cs02 121.30(16) . 2_667 ?
O00E P006 O00K 105.00(19) . . ?
O00K P006 Cs01 44.64(12) . 1_655 ?
O00K P006 Cs01 123.61(14) . . ?
O00K P006 Cs02 68.36(14) . 2_667 ?
O00K P006 Cs02 136.41(14) . 1_545 ?
O00N P006 Cs01 114.03(16) . 1_655 ?
O00N P006 Cs01 47.67(16) . . ?
O00N P006 Cs02 45.53(16) . 1_545 ?
O00N P006 Cs02 43.89(16) . 2_667 ?
O00N P006 O00E 112.9(2) . . ?
O00N P006 O00K 112.0(2) . . ?
O00N P006 O00O 110.9(2) . . ?
O00O P006 Cs01 133.67(16) . 1_655 ?
O00O P006 Cs01 63.33(16) . . ?
O00O P006 Cs02 129.64(17) . 2_667 ?
O00O P006 Cs02 115.68(15) . 1_545 ?
O00O P006 O00E 108.5(2) . . ?
O00O P006 O00K 107.2(2) . . ?
Cs01 P007 Cs01 77.92(2) 1_564 2_566 ?
Cs01 P007 Cs02 72.25(2) 2_566 2_576 ?
Cs01 P007 Cs02 82.70(2) 1_564 2_576 ?
O00F P007 Cs01 133.34(14) . 2_566 ?
O00F P007 Cs01 66.17(14) . 1_564 ?
O00F P007 Cs02 127.87(14) . 2_576 ?
O00H P007 Cs01 117.24(14) . 1_564 ?
O00H P007 Cs01 115.99(14) . 2_566 ?
O00H P007 Cs02 51.78(14) . 2_576 ?
O00H P007 O00F 106.74(19) . . ?
O00L P007 Cs01 136.36(16) . 1_564 ?
O00L P007 Cs01 79.71(15) . 2_566 ?
O00L P007 Cs02 124.59(14) . 2_576 ?
O00L P007 O00F 106.2(2) . . ?
O00L P007 O00H 106.2(2) . . ?
O00P P007 Cs01 46.27(15) . 1_564 ?
O00P P007 Cs01 35.98(15) . 2_566 ?
O00P P007 Cs02 59.02(16) . 2_576 ?
O00P P007 O00F 111.8(2) . . ?
O00P P007 O00H 110.7(2) . . ?
O00P P007 O00L 114.7(2) . . ?
Cs01 Al08 Cs01 78.14(2) . 2_567 ?
Cs01 Al08 Cs02 76.60(2) 2_567 . ?
Cs01 Al08 Cs02 154.73(4) . . ?
O00B Al08 Cs01 115.74(13) . 2_567 ?
O00B Al08 Cs01 146.60(13) . . ?
O00B Al08 Cs02 50.57(12) . . ?
O00B Al08 O00G 108.93(18) . . ?
O00B Al08 O00K 107.10(18) . 2_667 ?
O00G Al08 Cs01 58.94(12) . 2_567 ?
O00G Al08 Cs01 50.08(12) . . ?
O00G Al08 Cs02 114.83(13) . . ?
O00K Al08 Cs01 104.51(13) 2_667 . ?
O00K Al08 Cs01 48.93(11) 2_667 2_567 ?
O00K Al08 Cs02 57.14(13) 2_667 . ?
O00K Al08 O00G 107.47(17) 2_667 . ?
O00O Al08 Cs01 62.39(15) . . ?
O00O Al08 Cs01 130.43(16) . 2_567 ?
O00O Al08 Cs02 137.60(15) . . ?
O00O Al08 O00B 113.7(2) . . ?
O00O Al08 O00G 107.52(19) . . ?
O00O Al08 O00K 111.93(19) . 2_667 ?
Cs02 Al09 Cs02 82.11(3) 2_576 1_455 ?
O00F Al09 Cs02 49.24(11) 2_576 1_455 ?
O00F Al09 Cs02 114.15(13) 2_576 2_576 ?
O00H Al09 Cs02 119.42(12) . 1_455 ?
O00H Al09 Cs02 53.10(12) . 2_576 ?
O00H Al09 O00F 110.39(18) . 2_576 ?
O00H Al09 O00I 104.85(18) . 1_455 ?
O00I Al09 Cs02 58.68(12) 1_455 1_455 ?
O00I Al09 Cs02 52.68(12) 1_455 2_576 ?
O00I Al09 O00F 107.89(16) 1_455 2_576 ?
O00M Al09 Cs02 137.17(15) . 2_576 ?
O00M Al09 Cs02 125.70(15) . 1_455 ?
O00M Al09 O00F 108.5(2) . 2_576 ?
O00M Al09 O00H 114.79(19) . . ?
O00M Al09 O00I 110.23(18) . 1_455 ?
Ti00 O00A Cs01 111.99(13) 1_455 . ?
P004 O00A Cs01 104.54(16) . . ?
P004 O00A Ti00 143.2(2) . 1_455 ?
P005 O00B Cs02 110.96(16) . . ?
P005 O00B Al08 139.7(2) . . ?
Al08 O00B Cs02 106.65(15) . . ?
Ti00 O00C Cs02 110.16(14) 2_666 2_676 ?
P005 O00C Cs02 105.25(15) . 2_676 ?
P005 O00C Ti00 144.4(2) . 2_666 ?
P004 O00D Ti00 151.1(2) . 2_666 ?
Cs02 O00E Cs01 118.63(10) 1_545 1_655 ?
Ti00 O00E Cs01 97.38(12) . 1_655 ?
Ti00 O00E Cs02 102.05(13) . 1_545 ?
P006 O00E Cs01 95.82(15) . 1_655 ?
P006 O00E Cs02 87.62(15) . 1_545 ?
P006 O00E Ti00 157.3(3) . . ?
Cs02 O00F Cs01 93.97(8) 2_676 1_564 ?
P007 O00F Cs01 90.20(15) . 1_564 ?
P007 O00F Cs02 117.20(16) . 2_676 ?
P007 O00F Al09 129.7(2) . 2_576 ?
Al09 O00F Cs01 108.59(15) 2_576 1_564 ?
Al09 O00F Cs02 107.73(14) 2_576 2_676 ?
Cs01 O00G Cs01 98.56(8) . 2_567 ?
P004 O00G Cs01 104.57(15) . . ?
P004 O00G Cs01 110.30(15) . 2_567 ?
P004 O00G Al08 134.8(2) . . ?
Al08 O00G Cs01 96.77(13) . 2_567 ?
Al08 O00G Cs01 106.39(15) . . ?
P007 O00H Cs02 106.92(17) . 2_576 ?
P007 O00H Al09 139.8(2) . . ?
Al09 O00H Cs02 102.49(14) . 2_576 ?
Cs02 O00I Cs02 102.99(9) 2_676 . ?
P005 O00I Cs02 101.96(15) . . ?
P005 O00I Cs02 104.80(16) . 2_676 ?
P005 O00I Al09 141.5(2) . 1_655 ?
Al09 O00I Cs02 102.82(15) 1_655 2_676 ?
Al09 O00I Cs02 97.34(14) 1_655 . ?
P005 O00J Ti00 173.0(3) . . ?
Cs01 O00K Cs02 97.82(9) 1_655 2_667 ?
P006 O00K Cs01 116.20(16) . 1_655 ?
P006 O00K Cs02 88.19(15) . 2_667 ?
P006 O00K Al08 133.8(2) . 2_667 ?
Al08 O00K Cs01 107.89(14) 2_667 1_655 ?
Al08 O00K Cs02 99.15(15) 2_667 2_667 ?
P007 O00L Ti00 166.5(3) . 2_666 ?
P004 O00M Al09 165.9(3) . . ?
Cs02 O00N Cs01 105.34(11) 2_667 . ?
Cs02 O00N Cs01 96.97(10) 1_545 . ?
Cs02 O00N Cs02 108.85(12) 1_545 2_667 ?
P006 O00N Cs01 113.27(19) . . ?
P006 O00N Cs02 116.4(2) . 2_667 ?
P006 O00N Cs02 114.1(2) . 1_545 ?
P006 O00O Cs01 95.16(18) . . ?
P006 O00O Al08 170.3(3) . . ?
Al08 O00O Cs01 93.73(15) . . ?
Cs01 O00P Cs01 111.83(12) 2_566 1_564 ?
Cs01 O00P Cs02 105.41(11) 1_564 2_576 ?
Cs01 O00P Cs02 94.05(10) 2_566 2_576 ?
P007 O00P Cs01 113.15(18) . 1_564 ?
P007 O00P Cs01 126.8(2) . 2_566 ?
P007 O00P Cs02 100.03(18) . 2_576 ?

loop_
_geom_bond_atom_site_label_1
_geom_bond_atom_site_label_2
_geom_bond_distance
_geom_bond_site_symmetry_2
_geom_bond_publ_flag
Cs01 P007 3.8674(13) 1_546 ?
Cs01 P007 3.9917(13) 2_566 ?
Cs01 O00A 3.355(3) . ?
Cs01 O00E 3.810(4) 1_455 ?
Cs01 O00F 3.538(4) 1_546 ?
Cs01 O00G 3.344(4) . ?
Cs01 O00G 3.624(3) 2_567 ?
Cs01 O00K 3.328(3) 1_455 ?
Cs01 O00N 3.331(4) . ?
Cs01 O00O 3.714(4) . ?
Cs01 O00P 2.927(4) 2_566 ?
Cs01 O00P 3.040(4) 1_546 ?
Cs02 P006 3.8523(12) 1_565 ?
Cs02 O00B 3.438(3) . ?
Cs02 O00C 3.330(3) 2_676 ?
Cs02 O00E 3.597(4) 1_565 ?
Cs02 O00F 3.370(3) 2_676 ?
Cs02 O00H 3.343(3) 2_576 ?
Cs02 O00I 3.651(3) . ?
Cs02 O00I 3.329(4) 2_676 ?
Cs02 O00K 3.628(4) 2_667 ?
Cs02 O00N 3.019(4) 2_667 ?
Cs02 O00N 3.011(4) 1_565 ?
Cs02 O00P 3.544(4) 2_576 ?
Ti00 O00A 1.942(3) 1_655 ?
Ti00 O00C 1.943(3) 2_666 ?
Ti00 O00D 1.968(4) 2_666 ?
Ti00 O00E 1.884(4) . ?
Ti00 O00J 1.946(3) . ?
Ti00 O00L 1.869(3) 2_666 ?
P004 O00A 1.520(3) . ?
P004 O00D 1.513(3) . ?
P004 O00G 1.536(3) . ?
P004 O00M 1.519(4) . ?
P005 O00B 1.541(3) . ?
P005 O00C 1.513(3) . ?
P005 O00I 1.531(3) . ?
P005 O00J 1.500(3) . ?
P006 O00E 1.536(3) . ?
P006 O00K 1.554(3) . ?
P006 O00N 1.471(4) . ?
P006 O00O 1.524(4) . ?
P007 O00F 1.550(3) . ?
P007 O00H 1.546(3) . ?
P007 O00L 1.528(3) . ?
P007 O00P 1.478(4) . ?
Al08 O00B 1.723(4) . ?
Al08 O00G 1.740(3) . ?
Al08 O00K 1.737(3) 2_667 ?
Al08 O00O 1.697(4) . ?
Al09 O00F 1.741(4) 2_576 ?
Al09 O00H 1.728(4) . ?
Al09 O00I 1.736(3) 1_455 ?
Al09 O00M 1.703(4) . ?

loop_
_geom_torsion_atom_site_label_1
_geom_torsion_atom_site_label_2
_geom_torsion_atom_site_label_3
_geom_torsion_atom_site_label_4
_geom_torsion
_geom_torsion_site_symmetry_1
_geom_torsion_site_symmetry_2
_geom_torsion_site_symmetry_3
_geom_torsion_site_symmetry_4
_geom_torsion_publ_flag
Cs01 Ti00 O00E Cs02 -121.45(14) 1_655 . . 1_545 ?
Cs01 Ti00 O00E P006 125.0(6) 1_655 . . . ?
Cs01 P004 O00A Ti00 -172.8(4) . . . 1_455 ?
Cs01 P004 O00D Ti00 175.1(4) . . . 2_666 ?
Cs01 P004 O00G Cs01 -105.08(15) . . . 2_567 ?
Cs01 P004 O00G Al08 132.0(4) . . . . ?
Cs01 P004 O00M Al09 -128.7(10) . . . . ?
Cs01 P006 O00E Cs01 -159.34(9) . . . 1_655 ?
Cs01 P006 O00E Cs02 118.55(11) 1_655 . . 1_545 ?
Cs01 P006 O00E Cs02 -40.79(18) . . . 1_545 ?
Cs01 P006 O00E Ti00 -125.2(6) 1_655 . . . ?
Cs01 P006 O00E Ti00 75.4(6) . . . . ?
Cs01 P006 O00K Cs01 155.35(7) . . . 1_655 ?
Cs01 P006 O00K Cs02 -97.82(15) 1_655 . . 2_667 ?
Cs01 P006 O00K Cs02 57.53(12) . . . 2_667 ?
Cs01 P006 O00K Al08 -43.4(4) . . . 2_667 ?
Cs01 P006 O00K Al08 161.2(4) 1_655 . . 2_667 ?
Cs01 P006 O00N Cs01 164.77(8) 1_655 . . . ?
Cs01 P006 O00N Cs02 42.5(2) 1_655 . . 2_667 ?
Cs01 P006 O00N Cs02 -122.3(3) . . . 2_667 ?
Cs01 P006 O00N Cs02 -85.56(18) 1_655 . . 1_545 ?
Cs01 P006 O00N Cs02 109.7(2) . . . 1_545 ?
Cs01 P006 O00O Cs01 -162.32(10) 1_655 . . . ?
Cs01 P007 O00F Cs01 43.00(18) 2_566 . . 1_564 ?
Cs01 P007 O00F Cs02 -51.6(3) 2_566 . . 2_676 ?
Cs01 P007 O00F Cs02 -94.57(16) 1_564 . . 2_676 ?
Cs01 P007 O00F Al09 157.67(17) 2_566 . . 2_576 ?
Cs01 P007 O00F Al09 114.7(3) 1_564 . . 2_576 ?
Cs01 P007 O00H Cs02 54.03(16) 1_564 . . 2_576 ?
Cs01 P007 O00H Cs02 -35.34(17) 2_566 . . 2_576 ?
Cs01 P007 O00H Al09 -170.8(3) 1_564 . . . ?
Cs01 P007 O00H Al09 99.9(3) 2_566 . . . ?
Cs01 P007 O00L Ti00 39.7(10) 2_566 . . 2_666 ?
Cs01 P007 O00L Ti00 -20.4(12) 1_564 . . 2_666 ?
Cs01 P007 O00P Cs01 -145.5(3) 2_566 . . 1_564 ?
Cs01 P007 O00P Cs01 145.5(3) 1_564 . . 2_566 ?
Cs01 P007 O00P Cs02 102.8(2) 2_566 . . 2_576 ?
Cs01 P007 O00P Cs02 -111.7(2) 1_564 . . 2_576 ?
Cs01 Al08 O00B Cs02 43.15(15) 2_567 . . . ?
Cs01 Al08 O00B Cs02 151.61(13) . . . . ?
Cs01 Al08 O00B P005 -158.3(3) 2_567 . . . ?
Cs01 Al08 O00B P005 -49.8(5) . . . . ?
Cs01 Al08 O00G Cs01 -101.02(13) 2_567 . . . ?
Cs01 Al08 O00G Cs01 101.02(13) . . . 2_567 ?
Cs01 Al08 O00G P004 -131.4(4) . . . . ?
Cs01 Al08 O00G P004 127.6(3) 2_567 . . . ?
Cs01 Al08 O00O Cs01 41.38(18) 2_567 . . . ?
Cs02 Ti00 O00E Cs01 121.45(14) 1_545 . . 1_655 ?
Cs02 Ti00 O00E P006 -113.6(6) 1_545 . . . ?
Cs02 P005 O00B Cs02 -41.9(2) 2_676 . . . ?
Cs02 P005 O00B Al08 -158.0(5) . . . . ?
Cs02 P005 O00B Al08 160.1(3) 2_676 . . . ?
Cs02 P005 O00C Cs02 63.06(13) . . . 2_676 ?
Cs02 P005 O00C Ti00 -111.2(3) . . . 2_666 ?
Cs02 P005 O00C Ti00 -174.2(5) 2_676 . . 2_666 ?
Cs02 P005 O00I Cs02 107.07(14) 2_676 . . . ?
Cs02 P005 O00I Cs02 -107.07(14) . . . 2_676 ?
Cs02 P005 O00I Al09 -134.5(4) 2_676 . . 1_655 ?
Cs02 P005 O00I Al09 118.4(4) . . . 1_655 ?
Cs02 P006 O00E Cs01 -57.59(14) 2_667 . . 1_655 ?
Cs02 P006 O00E Cs01 -118.55(11) 1_545 . . 1_655 ?
Cs02 P006 O00E Cs02 60.96(12) 2_667 . . 1_545 ?
Cs02 P006 O00E Ti00 116.2(6) 1_545 . . . ?
Cs02 P006 O00E Ti00 177.2(5) 2_667 . . . ?
Cs02 P006 O00K Cs01 97.82(15) 2_667 . . 1_655 ?
Cs02 P006 O00K Cs01 54.6(3) 1_545 . . 1_655 ?
Cs02 P006 O00K Cs02 -43.20(18) 1_545 . . 2_667 ?
Cs02 P006 O00K Al08 -101.0(3) 2_667 . . 2_667 ?
Cs02 P006 O00K Al08 -144.1(2) 1_545 . . 2_667 ?
Cs02 P006 O00N Cs01 122.3(3) 2_667 . . . ?
Cs02 P006 O00N Cs01 -109.7(2) 1_545 . . . ?
Cs02 P006 O00N Cs02 128.0(3) 1_545 . . 2_667 ?
Cs02 P006 O00N Cs02 -128.0(3) 2_667 . . 1_545 ?
Cs02 P006 O00O Cs01 52.65(15) 1_545 . . . ?
Cs02 P006 O00O Cs01 -43.68(19) 2_667 . . . ?
Cs02 P007 O00F Cs01 -58.70(15) 2_576 . . 1_564 ?
Cs02 P007 O00F Cs02 -153.28(7) 2_576 . . 2_676 ?
Cs02 P007 O00F Al09 56.0(4) 2_576 . . 2_576 ?
Cs02 P007 O00H Al09 135.2(4) 2_576 . . . ?
Cs02 P007 O00L Ti00 99.5(10) 2_576 . . 2_666 ?
Cs02 P007 O00P Cs01 111.7(2) 2_576 . . 1_564 ?
Cs02 P007 O00P Cs01 -102.8(2) 2_576 . . 2_566 ?
Cs02 Al08 O00B P005 158.6(4) . . . . ?
Cs02 Al08 O00G Cs01 -54.77(12) . . . 2_567 ?
Cs02 Al08 O00G Cs01 -155.79(6) . . . . ?
Cs02 Al08 O00G P004 72.8(3) . . . . ?
Cs02 Al08 O00O Cs01 160.17(12) . . . . ?
Cs02 Al09 O00H Cs02 -51.64(15) 1_455 . . 2_576 ?
Cs02 Al09 O00H P007 172.0(3) 1_455 . . . ?
Cs02 Al09 O00H P007 -136.3(4) 2_576 . . . ?
Cs02 Al09 O00M P004 126.1(10) 1_455 . . . ?
Cs02 Al09 O00M P004 4.4(12) 2_576 . . . ?
O00A Ti00 O00E Cs01 -30.93(13) 1_655 . . 1_655 ?
O00A Ti00 O00E Cs02 -152.38(13) 1_655 . . 1_545 ?
O00A Ti00 O00E P006 94.1(6) 1_655 . . . ?
O00A P004 O00D Ti00 116.0(4) . . . 2_666 ?
O00A P004 O00G Cs01 -91.15(18) . . . 2_567 ?
O00A P004 O00G Cs01 13.93(19) . . . . ?
O00A P004 O00G Al08 145.9(3) . . . . ?
O00A P004 O00M Al09 -69.1(11) . . . . ?
O00B P005 O00C Cs02 115.99(17) . . . 2_676 ?
O00B P005 O00C Ti00 -58.2(4) . . . 2_666 ?
O00B P005 O00I Cs02 -12.61(19) . . . . ?
O00B P005 O00I Cs02 -119.68(17) . . . 2_676 ?
O00B P005 O00I Al09 105.8(4) . . . 1_655 ?
O00B Al08 O00G Cs01 149.74(14) . . . . ?
O00B Al08 O00G Cs01 -109.24(15) . . . 2_567 ?
O00B Al08 O00G P004 18.3(4) . . . . ?
O00B Al08 O00O Cs01 -143.06(15) . . . . ?
O00C Ti00 O00E Cs01 150.10(12) 2_666 . . 1_655 ?
O00C Ti00 O00E Cs02 28.65(13) 2_666 . . 1_545 ?
O00C Ti00 O00E P006 -84.9(6) 2_666 . . . ?
O00C P005 O00B Cs02 -100.84(19) . . . . ?
O00C P005 O00B Al08 101.2(4) . . . . ?
O00C P005 O00I Cs02 104.87(17) . . . . ?
O00C P005 O00I Cs02 -2.20(19) . . . 2_676 ?
O00C P005 O00I Al09 -136.7(4) . . . 1_655 ?
O00D P004 O00A Cs01 106.14(18) . . . . ?
O00D P004 O00A Ti00 -66.6(4) . . . 1_455 ?
O00D P004 O00G Cs01 148.12(17) . . . 2_567 ?
O00D P004 O00G Cs01 -106.80(18) . . . . ?
O00D P004 O00G Al08 25.2(4) . . . . ?
O00D P004 O00M Al09 55.3(11) . . . . ?
O00E P006 O00K Cs01 -20.4(2) . . . 1_655 ?
O00E P006 O00K Cs02 -118.18(17) . . . 2_667 ?
O00E P006 O00K Al08 140.9(3) . . . 2_667 ?
O00E P006 O00N Cs01 -125.68(19) . . . . ?
O00E P006 O00N Cs02 -16.0(3) . . . 1_545 ?
O00E P006 O00N Cs02 112.0(2) . . . 2_667 ?
O00E P006 O00O Cs01 127.56(16) . . . . ?
O00F P007 O00H Cs02 125.39(17) . . . 2_576 ?
O00F P007 O00H Al09 -99.4(4) . . . . ?
O00F P007 O00L Ti00 -92.7(10) . . . 2_666 ?
O00F P007 O00P Cs01 135.1(2) . . . 2_566 ?
O00F P007 O00P Cs01 -10.4(3) . . . 1_564 ?
O00F P007 O00P Cs02 -122.10(16) . . . 2_576 ?
O00F Al09 O00H Cs02 -105.48(16) 2_576 . . 2_576 ?
O00F Al09 O00H P007 118.2(3) 2_576 . . . ?
O00F Al09 O00M P004 178.7(10) 2_576 . . . ?
O00G P004 O00A Cs01 -13.88(19) . . . . ?
O00G P004 O00A Ti00 173.3(3) . . . 1_455 ?
O00G P004 O00D Ti00 -126.5(4) . . . 2_666 ?
O00G P004 O00M Al09 175.7(10) . . . . ?
O00G Al08 O00B Cs02 107.03(16) . . . . ?
O00G Al08 O00B P005 -94.4(4) . . . . ?
O00G Al08 O00O Cs01 -22.40(17) . . . . ?
O00H P007 O00F Cs01 -112.93(16) . . . 1_564 ?
O00H P007 O00F Cs02 152.50(18) . . . 2_676 ?
O00H P007 O00F Al09 1.8(4) . . . 2_576 ?
O00H P007 O00L Ti00 153.9(10) . . . 2_666 ?
O00H P007 O00P Cs01 -106.1(3) . . . 2_566 ?
O00H P007 O00P Cs01 108.4(2) . . . 1_564 ?
O00H P007 O00P Cs02 -3.3(2) . . . 2_576 ?
O00H Al09 O00M P004 -57.3(11) . . . . ?
O00I P005 O00B Cs02 14.1(2) . . . . ?
O00I P005 O00B Al08 -144.0(3) . . . . ?
O00I P005 O00C Cs02 2.2(2) . . . 2_676 ?
O00I P005 O00C Ti00 -172.0(3) . . . 2_666 ?
O00I Al09 O00H Cs02 10.47(17) 1_455 . . 2_576 ?
O00I Al09 O00H P007 -125.9(3) 1_455 . . . ?
O00I Al09 O00M P004 60.8(11) 1_455 . . . ?
O00J Ti00 O00E Cs01 -119.44(13) . . . 1_655 ?
O00J Ti00 O00E Cs02 119.11(14) . . . 1_545 ?
O00J Ti00 O00E P006 5.5(6) . . . . ?
O00J P005 O00B Cs02 134.16(18) . . . . ?
O00J P005 O00B Al08 -23.8(4) . . . . ?
O00J P005 O00C Cs02 -120.60(19) . . . 2_676 ?
O00J P005 O00C Ti00 65.2(4) . . . 2_666 ?
O00J P005 O00I Cs02 121.30(19) . . . 2_676 ?
O00J P005 O00I Cs02 -131.63(19) . . . . ?
O00J P005 O00I Al09 -13.2(5) . . . 1_655 ?
O00K P006 O00E Cs01 15.91(18) . . . 1_655 ?
O00K P006 O00E Cs02 134.46(15) . . . 1_545 ?
O00K P006 O00E Ti00 -109.3(6) . . . . ?
O00K P006 O00N Cs01 116.07(19) . . . . ?
O00K P006 O00N Cs02 -134.26(18) . . . 1_545 ?
O00K P006 O00N Cs02 -6.2(3) . . . 2_667 ?
O00K P006 O00O Cs01 -119.53(16) . . . . ?
O00K Al08 O00B Cs02 -8.92(19) 2_667 . . . ?
O00K Al08 O00B P005 149.7(3) 2_667 . . . ?
O00K Al08 O00G Cs01 -94.55(17) 2_667 . . . ?
O00K Al08 O00G Cs01 6.47(18) 2_667 . . 2_567 ?
O00K Al08 O00G P004 134.1(3) 2_667 . . . ?
O00K Al08 O00O Cs01 95.41(16) 2_667 . . . ?
O00L Ti00 O00E Cs01 58.93(13) 2_666 . . 1_655 ?
O00L Ti00 O00E Cs02 -62.52(14) 2_666 . . 1_545 ?
O00L Ti00 O00E P006 -176.1(6) 2_666 . . . ?
O00L P007 O00F Cs01 134.06(17) . . . 1_564 ?
O00L P007 O00F Cs02 39.5(2) . . . 2_676 ?
O00L P007 O00F Al09 -111.3(3) . . . 2_576 ?
O00L P007 O00H Cs02 -121.59(18) . . . 2_576 ?
O00L P007 O00H Al09 13.6(4) . . . . ?
O00L P007 O00P Cs01 -131.44(19) . . . 1_564 ?
O00L P007 O00P Cs01 14.1(3) . . . 2_566 ?
O00L P007 O00P Cs02 116.90(18) . . . 2_576 ?
O00M P004 O00A Cs01 -129.66(19) . . . . ?
O00M P004 O00A Ti00 57.6(4) . . . 1_455 ?
O00M P004 O00D Ti00 -8.1(5) . . . 2_666 ?
O00M P004 O00G Cs01 27.2(2) . . . 2_567 ?
O00M P004 O00G Cs01 132.33(17) . . . . ?
O00M P004 O00G Al08 -95.7(3) . . . . ?
O00M Al09 O00H Cs02 131.56(16) . . . 2_576 ?
O00M Al09 O00H P007 -4.8(4) . . . . ?
O00N P006 O00E Cs01 -106.37(19) . . . 1_655 ?
O00N P006 O00E Cs02 12.2(2) . . . 1_545 ?
O00N P006 O00E Ti00 128.4(6) . . . . ?
O00N P006 O00K Cs01 102.5(2) . . . 1_655 ?
O00N P006 O00K Cs02 4.6(2) . . . 2_667 ?
O00N P006 O00K Al08 -96.3(4) . . . 2_667 ?
O00N P006 O00O Cs01 3.1(2) . . . . ?
O00O P006 O00E Cs01 130.30(17) . . . 1_655 ?
O00O P006 O00E Cs02 -111.15(17) . . . 1_545 ?
O00O P006 O00E Ti00 5.1(6) . . . . ?
O00O P006 O00K Cs01 -135.6(2) . . . 1_655 ?
O00O P006 O00K Cs02 126.55(18) . . . 2_667 ?
O00O P006 O00K Al08 25.6(4) . . . 2_667 ?
O00O P006 O00N Cs01 -3.7(3) . . . . ?
O00O P006 O00N Cs02 -126.0(2) . . . 2_667 ?
O00O P006 O00N Cs02 106.0(2) . . . 1_545 ?
O00O Al08 O00B Cs02 -133.10(17) . . . . ?
O00O Al08 O00B P005 25.5(4) . . . . ?
O00O Al08 O00G Cs01 26.1(2) . . . . ?
O00O Al08 O00G Cs01 127.14(17) . . . 2_567 ?
O00O Al08 O00G P004 -105.3(3) . . . . ?
O00P P007 O00F Cs01 8.2(2) . . . 1_564 ?
O00P P007 O00F Cs02 -86.3(2) . . . 2_676 ?
O00P P007 O00F Al09 122.9(3) . . . 2_576 ?
O00P P007 O00H Cs02 3.6(2) . . . 2_576 ?
O00P P007 O00H Al09 138.8(3) . . . . ?
O00P P007 O00L Ti00 31.3(11) . . . 2_666 ?
